data_4060930
loop_
_publ_author_name
'Kalikhman, Inna'
'Gostevskii, Boris'
'Botoshansky, Mark'
'Kaftory, Menahem'
'Tessier, Claire A.'
'Panzner, Matthew J.'
'Youngs, Wiley J.'
'Kost, Daniel'

_publ_section_title
;
 Octahedral and Bicapped-Tetrahedral Silicon Configurations in the Solid
 State and Their Dynamic Coexistence in Solution
;
_journal_coden_ASTM ORGND7
_journal_issue 5
_journal_name_full Organometallics
_journal_page_first 1252
_journal_page_last 1258
_journal_paper_doi 10.1021/om0509802
_journal_volume 25
_journal_year 2006
_chemical_formula_moiety 'C16 H28 N4 O2 Si'
_chemical_formula_sum 'C16 H28 N4 O2 Si'
_chemical_formula_weight 336.51
_space_group_IT_number 60
_symmetry_cell_setting orthorhombic
_symmetry_space_group_name_Hall '-P 2n 2ab'
_symmetry_space_group_name_H-M 'P b c n'
_cell_angle_alpha 90.00
_cell_angle_beta 90.00
_cell_angle_gamma 90.00
_cell_formula_units_Z 4
_cell_length_a 13.5760(9)
_cell_length_b 8.0012(5)
_cell_length_c 16.4807(11)
_cell_measurement_temperature 100(2)
_cell_volume 1790.2(2)
_diffrn_ambient_temperature 100(2)
_exptl_crystal_density_diffrn 1.249
_cod_duplicate_entry 4074897
_cod_depositor_comments
;
The following automatic conversions were performed:
'_symmetry_cell_setting' value 'Orthorhombic' changed to 'orthorhombic'
according to '/home/saulius/struct/CIF-dictionaries/cif_core.dic'
dictionary named 'cif_core.dic' version 2.4.1 from 2010-06-29.

Automatic conversion script
Id: cif_fix_enum 1527 2010-12-29 10:47:43Z saulius 
;
_cod_database_code 4060930

loop_
_symmetry_equiv_pos_as_xyz
'x, y, z'
'-x+1/2, -y+1/2, z+1/2'
'-x, y, -z+1/2'
'x+1/2, -y+1/2, -z'
'-x, -y, -z'
'x-1/2, y-1/2, -z-1/2'
'x, -y, z-1/2'
'-x-1/2, y-1/2, z'

loop_
_atom_site_label
_atom_site_type_symbol
_atom_site_fract_x
_atom_site_fract_y
_atom_site_fract_z
_atom_site_U_iso_or_equiv
_atom_site_adp_type
_atom_site_occupancy
_atom_site_symmetry_multiplicity
_atom_site_calc_flag
_atom_site_refinement_flags
_atom_site_disorder_assembly
_atom_site_disorder_group
Si1 Si 1.0000 0.28725(6) 0.2500 0.01332(14) Uani 1 2 d S . .
O1 O 1.12887(6) 0.31634(11) 0.23760(5) 0.0153(2) Uani 1 1 d . . .
N1 N 1.10307(8) 0.52439(14) 0.14428(7) 0.0162(2) Uani 1 1 d . . .
N2 N 1.00427(7) 0.48963(13) 0.16613(6) 0.0142(2) Uani 1 1 d . . .
C1 C 1.16061(9) 0.42524(15) 0.18416(7) 0.0147(2) Uani 1 1 d . . .
C2 C 1.26929(9) 0.43191(17) 0.17073(8) 0.0189(3) Uani 1 1 d . . .
H2A H 1.2841 0.5134 0.1280 0.028 Uiso 1 1 calc R . .
H2B H 1.2930 0.3213 0.1542 0.028 Uiso 1 1 calc R . .
H2C H 1.3021 0.4654 0.2211 0.028 Uiso 1 1 calc R . .
C3 C 0.94161(9) 0.57684(15) 0.12598(7) 0.0147(3) Uani 1 1 d . . .
C4 C 0.83118(9) 0.56251(17) 0.13178(8) 0.0179(3) Uani 1 1 d . . .
H4A H 0.8055 0.6261 0.1787 0.021 Uiso 1 1 calc R . .
H4B H 0.8104 0.4443 0.1367 0.021 Uiso 1 1 calc R . .
C5 C 0.79604(10) 0.63883(18) 0.05128(8) 0.0210(3) Uani 1 1 d . . .
H5A H 0.7983 0.5554 0.0069 0.025 Uiso 1 1 calc R . .
H5B H 0.7281 0.6826 0.0561 0.025 Uiso 1 1 calc R . .
C6 C 0.86932(10) 0.77983(17) 0.03637(9) 0.0222(3) Uani 1 1 d . . .
H6A H 0.8529 0.8792 0.0695 0.027 Uiso 1 1 calc R . .
H6B H 0.8704 0.8121 -0.0216 0.027 Uiso 1 1 calc R . .
C7 C 0.96850(10) 0.70490(16) 0.06229(8) 0.0181(3) Uani 1 1 d . . .
H7A H 1.0021 0.6514 0.0157 0.022 Uiso 1 1 calc R . .
H7B H 1.0122 0.7920 0.0852 0.022 Uiso 1 1 calc R . .
C8 C 1.02080(9) 0.13688(16) 0.33746(8) 0.0180(3) Uani 1 1 d . . .
H8A H 1.0603 0.0420 0.3187 0.027 Uiso 1 1 calc R . .
H8B H 0.9571 0.0964 0.3575 0.027 Uiso 1 1 calc R . .
H8C H 1.0557 0.1946 0.3813 0.027 Uiso 1 1 calc R . .

loop_
_atom_site_aniso_label
_atom_site_aniso_U_11
_atom_site_aniso_U_22
_atom_site_aniso_U_33
_atom_site_aniso_U_23
_atom_site_aniso_U_13
_atom_site_aniso_U_12
Si1 0.0109(2) 0.0132(2) 0.0159(2) 0.000 0.00120(16) 0.000
O1 0.0115(4) 0.0161(4) 0.0182(4) 0.0013(3) 0.0014(3) 0.0001(3)
N1 0.0125(5) 0.0174(5) 0.0187(5) 0.0004(4) 0.0024(4) -0.0022(4)
N2 0.0117(5) 0.0157(5) 0.0153(5) -0.0017(4) 0.0012(4) -0.0017(4)
C1 0.0143(6) 0.0146(5) 0.0152(6) -0.0029(4) 0.0022(4) -0.0021(4)
C2 0.0129(6) 0.0218(6) 0.0219(6) -0.0001(5) 0.0017(5) -0.0007(5)
C3 0.0154(6) 0.0150(6) 0.0138(6) -0.0028(4) 0.0001(4) -0.0006(4)
C4 0.0135(6) 0.0225(6) 0.0176(6) 0.0016(5) -0.0006(4) 0.0004(5)
C5 0.0178(6) 0.0260(7) 0.0193(6) 0.0024(5) -0.0034(5) 0.0008(5)
C6 0.0206(7) 0.0224(7) 0.0237(7) 0.0053(5) -0.0012(5) 0.0028(5)
C7 0.0184(6) 0.0168(6) 0.0191(6) 0.0023(5) 0.0006(5) 0.0013(5)
C8 0.0155(6) 0.0175(6) 0.0209(6) 0.0035(5) 0.0020(5) 0.0003(5)

loop_
_geom_bond_atom_site_label_1
_geom_bond_atom_site_label_2
_geom_bond_distance
_geom_bond_site_symmetry_2
_geom_bond_publ_flag
Si1 O1 1.7768(9) . ?
Si1 O1 1.7768(9) 3_755 ?
Si1 C8 1.8986(13) 3_755 ?
Si1 C8 1.8986(13) . ?
Si1 N2 2.1298(11) 3_755 ?
Si1 N2 2.1298(11) . ?
O1 C1 1.3117(15) . ?
N1 C1 1.2928(17) . ?
N1 N2 1.4165(14) . ?
N2 C3 1.2838(16) . ?
C1 C2 1.4929(16) . ?
C2 H2A 0.9800 . ?
C2 H2B 0.9800 . ?
C2 H2C 0.9800 . ?
C3 C4 1.5067(17) . ?
C3 C7 1.5115(17) . ?
C4 C5 1.5365(17) . ?
C4 H4A 0.9900 . ?
C4 H4B 0.9900 . ?
C5 C6 1.5241(19) . ?
C5 H5A 0.9900 . ?
C5 H5B 0.9900 . ?
C6 C7 1.5346(18) . ?
C6 H6A 0.9900 . ?
C6 H6B 0.9900 . ?
C7 H7A 0.9900 . ?
C7 H7B 0.9900 . ?
C8 H8A 0.9800 . ?
C8 H8B 0.9800 . ?
C8 H8C 0.9800 . ?
